data_7053293
loop_
_publ_author_name
'Day, Jonathan'
'Marriott, Katie E. R.'
'Kilner, Colin A.'
'Halcrow, Malcolm A.'

_publ_section_title
;
 The effect of different ligand substituents on the chemistry of a
 zinc--pyrazole anion host
;
_journal_issue 1
_journal_name_full 'New Journal of Chemistry'
_journal_page_first 52
_journal_paper_doi 10.1039/b9nj00412b
_journal_volume 34
_journal_year 2010
_chemical_formula_moiety 'C18 H16 Cl2 N4 Zn, 2[C H Cl3]'
_chemical_formula_sum 'C19 H17 Cl5 N4 Zn'
_chemical_formula_weight 543.99
_chemical_name_systematic
;
Dichloro-bis-(5-phenylpyrazole)zinc chloroform solvate
;
_space_group_IT_number 2
_symmetry_cell_setting triclinic
_symmetry_space_group_name_Hall '-P 1'
_symmetry_space_group_name_H-M 'P -1'
_atom_sites_solution_hydrogens geom
_atom_sites_solution_primary direct
_atom_sites_solution_secondary difmap
_audit_creation_method SHELXL-97
_cell_angle_alpha 98.231(6)
_cell_angle_beta 104.297(6)
_cell_angle_gamma 104.816(6)
_cell_formula_units_Z 2
_cell_length_a 8.8197(11)
_cell_length_b 12.0309(13)
_cell_length_c 12.1267(15)
_cell_measurement_reflns_used 16132
_cell_measurement_temperature 150(2)
_cell_measurement_theta_max 29.39
_cell_measurement_theta_min 2.50
_cell_volume 1175.8(3)
_computing_cell_refinement 'APEX 2 software, Bruker Nonius 2004'
_computing_data_collection 'APEX 2 software, Bruker Nonius 2004'
_computing_data_reduction 'SAINT, Bruker Nonius 2004'
_computing_molecular_graphics 'XSEED (Barbour, 2003)'
_computing_publication_material 'local program'
_computing_structure_refinement 'SHELXL-97 (Sheldrick, 1997)'
_computing_structure_solution 'SHELXS-97 (Sheldrick, 1990)'
_diffrn_ambient_temperature 150(2)
_diffrn_detector_area_resol_mean '120 microns'
_diffrn_measured_fraction_theta_full 0.949
_diffrn_measured_fraction_theta_max 0.949
_diffrn_measurement_device_type 'Bruker X8 Apex diffractometer'
_diffrn_measurement_method 'Rotation images'
_diffrn_radiation_monochromator graphite
_diffrn_radiation_source 'rotating anode'
_diffrn_radiation_type MoK\a
_diffrn_radiation_wavelength 0.71073
_diffrn_reflns_av_R_equivalents 0.0343
_diffrn_reflns_av_sigmaI/netI 0.0466
_diffrn_reflns_limit_h_max 11
_diffrn_reflns_limit_h_min -11
_diffrn_reflns_limit_k_max 16
_diffrn_reflns_limit_k_min -16
_diffrn_reflns_limit_l_max 16
_diffrn_reflns_limit_l_min -16
_diffrn_reflns_number 16132
_diffrn_reflns_theta_full 29.39
_diffrn_reflns_theta_max 29.39
_diffrn_reflns_theta_min 2.50
_exptl_absorpt_coefficient_mu 1.626
_exptl_absorpt_correction_T_max 1.013
_exptl_absorpt_correction_T_min 0.856
_exptl_absorpt_correction_type multi-scan
_exptl_absorpt_process_details
;
Sheldrick, G. M. (2002). SADABS v. 2.03. University of
G/ottingen, Germany.
;
_exptl_crystal_colour Colourless
_exptl_crystal_density_diffrn 1.536
_exptl_crystal_density_method 'not measured'
_exptl_crystal_description Fragment
_exptl_crystal_F_000 548
_exptl_crystal_size_max 0.32
_exptl_crystal_size_mid 0.28
_exptl_crystal_size_min 0.27
_refine_diff_density_max 0.415
_refine_diff_density_min -0.492
_refine_diff_density_rms 0.069
_refine_ls_extinction_method none
_refine_ls_goodness_of_fit_ref 1.066
_refine_ls_hydrogen_treatment constr
_refine_ls_matrix_type full
_refine_ls_number_parameters 262
_refine_ls_number_reflns 6145
_refine_ls_number_restraints 0
_refine_ls_restrained_S_all 1.066
_refine_ls_R_factor_all 0.0554
_refine_ls_R_factor_gt 0.0337
_refine_ls_shift/su_max 0.001
_refine_ls_shift/su_mean 0.000
_refine_ls_structure_factor_coef Fsqd
_refine_ls_weighting_details 'calc w=1/[\s^2^(Fo^2^)+(0.0338P)^2^+0.0148P] where P=(Fo^2^+2Fc^2^)/3'
_refine_ls_weighting_scheme calc
_refine_ls_wR_factor_gt 0.0737
_refine_ls_wR_factor_ref 0.0811
_reflns_number_gt 4595
_reflns_number_total 6145
_reflns_threshold_expression >2sigma(I)
_cod_data_source_file b9nj00412b.txt
_cod_data_source_block km01
_cod_depositor_comments
;
The following automatic conversions were performed:

'_symmetry_cell_setting' value 'Triclinic' changed to 'triclinic'
according to /home/saulius/struct/CIF-dictionaries/cif_core.dic
dictionary named 'cif_core.dic' version 2.4.2 from 2011-04-26.

Automatic conversion script
Id: cif_fix_values 1891 2012-01-12 08:04:46Z andrius 
;
_cod_original_cell_volume 1175.8(2)
_cod_database_code 7053293

loop_
_symmetry_equiv_pos_as_xyz
'x, y, z'
'-x, -y, -z'

loop_
_atom_site_label
_atom_site_type_symbol
_atom_site_fract_x
_atom_site_fract_y
_atom_site_fract_z
_atom_site_U_iso_or_equiv
_atom_site_adp_type
_atom_site_occupancy
_atom_site_symmetry_multiplicity
_atom_site_calc_flag
_atom_site_refinement_flags
Zn1 Zn 0.42131(3) 0.68576(2) 0.41747(2) 0.02353(7) Uani 1 1 d .
Cl2 Cl 0.55850(6) 0.55573(4) 0.36511(4) 0.02645(12) Uani 1 1 d .
Cl3 Cl 0.39083(6) 0.82517(4) 0.31627(4) 0.02954(12) Uani 1 1 d .
N4 N 0.5668(2) 0.77113(15) 0.58162(14) 0.0269(4) Uani 1 1 d .
N5 N 0.6421(2) 0.72021(14) 0.66549(14) 0.0249(4) Uani 1 1 d .
H5 H 0.6131 0.6439 0.6622 0.030 Uiso 1 1 calc R
C6 C 0.7660(2) 0.80025(17) 0.75416(17) 0.0242(4) Uani 1 1 d .
C7 C 0.7699(3) 0.90871(19) 0.72596(19) 0.0331(5) Uani 1 1 d .
H7 H 0.8422 0.9836 0.7698 0.040 Uiso 1 1 calc R
C8 C 0.6450(3) 0.88593(18) 0.61911(18) 0.0309(5) Uani 1 1 d .
H8 H 0.6204 0.9448 0.5796 0.037 Uiso 1 1 calc R
C9 C 0.8694(2) 0.76524(18) 0.85282(17) 0.0254(4) Uani 1 1 d .
C10 C 1.0243(3) 0.8428(2) 0.91953(19) 0.0330(5) Uani 1 1 d .
H10 H 1.0605 0.9185 0.9034 0.040 Uiso 1 1 calc R
C11 C 1.1268(3) 0.8102(2) 1.0099(2) 0.0388(6) Uani 1 1 d .
H11 H 1.2308 0.8640 1.0541 0.047 Uiso 1 1 calc R
C12 C 1.0763(3) 0.7000(2) 1.03455(19) 0.0380(6) Uani 1 1 d .
H12 H 1.1459 0.6772 1.0945 0.046 Uiso 1 1 calc R
C13 C 0.9222(3) 0.6231(2) 0.97010(19) 0.0369(6) Uani 1 1 d .
H13 H 0.8860 0.5478 0.9870 0.044 Uiso 1 1 calc R
C14 C 0.8189(3) 0.65591(19) 0.87957(18) 0.0303(5) Uani 1 1 d .
H14 H 0.7139 0.6025 0.8367 0.036 Uiso 1 1 calc R
N15 N 0.1913(2) 0.58010(15) 0.38685(15) 0.0264(4) Uani 1 1 d .
N16 N 0.1527(2) 0.47280(14) 0.41474(15) 0.0244(4) Uani 1 1 d .
H16 H 0.2216 0.4475 0.4630 0.029 Uiso 1 1 calc R
C17 C -0.0070(2) 0.40972(19) 0.35788(18) 0.0265(4) Uani 1 1 d .
C18 C -0.0747(3) 0.4796(2) 0.28993(19) 0.0333(5) Uani 1 1 d .
H18 H -0.1839 0.4602 0.2403 0.040 Uiso 1 1 calc R
C19 C 0.0518(3) 0.5834(2) 0.31043(19) 0.0324(5) Uani 1 1 d .
H19 H 0.0422 0.6482 0.2756 0.039 Uiso 1 1 calc R
C20 C -0.0777(3) 0.28977(19) 0.37255(18) 0.0287(5) Uani 1 1 d .
C21 C 0.0023(3) 0.2447(2) 0.4632(2) 0.0346(5) Uani 1 1 d .
H21 H 0.1045 0.2921 0.5168 0.042 Uiso 1 1 calc R
C22 C -0.0676(3) 0.1312(2) 0.4747(2) 0.0442(6) Uani 1 1 d .
H22 H -0.0140 0.1008 0.5360 0.053 Uiso 1 1 calc R
C23 C -0.2175(3) 0.0624(2) 0.3948(2) 0.0474(7) Uani 1 1 d .
H23 H -0.2659 -0.0154 0.4021 0.057 Uiso 1 1 calc R
C24 C -0.2977(3) 0.1064(2) 0.3042(2) 0.0443(6) Uani 1 1 d .
H24 H -0.3997 0.0585 0.2507 0.053 Uiso 1 1 calc R
C25 C -0.2290(3) 0.2193(2) 0.2924(2) 0.0379(6) Uani 1 1 d .
H25 H -0.2832 0.2491 0.2309 0.045 Uiso 1 1 calc R
C26 C 0.5999(3) 0.7852(2) 0.1070(2) 0.0465(6) Uani 1 1 d .
H26 H 0.5422 0.8087 0.1635 0.056 Uiso 1 1 calc R
Cl27 Cl 0.49495(10) 0.63807(7) 0.03259(8) 0.0722(2) Uani 1 1 d .
Cl28 Cl 0.80559(10) 0.80066(8) 0.18608(7) 0.0682(2) Uani 1 1 d .
Cl29 Cl 0.59396(9) 0.87752(7) 0.00532(7) 0.0582(2) Uani 1 1 d .

loop_
_atom_site_aniso_label
_atom_site_aniso_U_11
_atom_site_aniso_U_22
_atom_site_aniso_U_33
_atom_site_aniso_U_23
_atom_site_aniso_U_13
_atom_site_aniso_U_12
Zn1 0.02335(13) 0.01794(12) 0.02584(13) 0.00577(9) 0.00216(9) 0.00480(9)
Cl2 0.0238(3) 0.0212(2) 0.0318(3) 0.0051(2) 0.0042(2) 0.0068(2)
Cl3 0.0333(3) 0.0208(2) 0.0314(3) 0.0098(2) 0.0031(2) 0.0068(2)
N4 0.0315(10) 0.0205(9) 0.0262(9) 0.0054(7) 0.0026(7) 0.0092(8)
N5 0.0291(10) 0.0169(8) 0.0242(9) 0.0032(7) 0.0008(7) 0.0066(7)
C6 0.0253(11) 0.0205(10) 0.0228(10) 0.0004(8) 0.0052(8) 0.0045(8)
C7 0.0394(13) 0.0190(11) 0.0314(12) 0.0019(9) 0.0028(10) 0.0019(10)
C8 0.0404(13) 0.0185(10) 0.0305(12) 0.0039(9) 0.0067(10) 0.0079(9)
C9 0.0254(11) 0.0274(11) 0.0210(10) 0.0006(8) 0.0057(8) 0.0079(9)
C10 0.0274(12) 0.0321(12) 0.0326(12) 0.0046(10) 0.0050(9) 0.0024(10)
C11 0.0248(12) 0.0459(15) 0.0347(13) 0.0053(11) -0.0008(10) 0.0032(11)
C12 0.0340(13) 0.0490(15) 0.0285(12) 0.0067(11) -0.0005(10) 0.0188(11)
C13 0.0383(14) 0.0341(13) 0.0338(13) 0.0072(10) 0.0020(10) 0.0117(11)
C14 0.0293(12) 0.0274(11) 0.0278(12) 0.0028(9) -0.0001(9) 0.0074(9)
N15 0.0251(9) 0.0221(9) 0.0313(10) 0.0076(8) 0.0056(8) 0.0076(7)
N16 0.0203(9) 0.0204(9) 0.0307(10) 0.0065(7) 0.0056(7) 0.0045(7)
C17 0.0205(10) 0.0301(12) 0.0274(11) 0.0026(9) 0.0085(8) 0.0057(9)
C18 0.0212(11) 0.0400(13) 0.0347(13) 0.0082(10) 0.0030(9) 0.0074(10)
C19 0.0276(12) 0.0361(13) 0.0361(13) 0.0132(10) 0.0067(10) 0.0139(10)
C20 0.0220(11) 0.0302(12) 0.0312(12) 0.0004(9) 0.0127(9) 0.0019(9)
C21 0.0303(12) 0.0272(12) 0.0363(13) 0.0003(10) 0.0061(10) -0.0012(10)
C22 0.0465(16) 0.0311(13) 0.0480(16) 0.0088(12) 0.0120(12) 0.0018(12)
C23 0.0488(16) 0.0327(14) 0.0501(16) 0.0024(12) 0.0197(13) -0.0067(12)
C24 0.0316(13) 0.0385(14) 0.0457(15) -0.0028(12) 0.0117(11) -0.0123(11)
C25 0.0278(12) 0.0422(14) 0.0329(13) 0.0018(11) 0.0060(10) -0.0012(11)
C26 0.0469(16) 0.0458(16) 0.0518(16) 0.0078(13) 0.0201(13) 0.0186(13)
Cl27 0.0611(5) 0.0407(4) 0.1087(7) 0.0061(4) 0.0317(5) 0.0042(4)
Cl28 0.0606(5) 0.0732(5) 0.0642(5) 0.0019(4) 0.0002(4) 0.0341(4)
Cl29 0.0576(5) 0.0532(4) 0.0628(5) 0.0214(4) 0.0143(4) 0.0140(4)

loop_
_atom_type_symbol
_atom_type_description
_atom_type_scat_dispersion_real
_atom_type_scat_dispersion_imag
_atom_type_scat_source
C C 0.0033 0.0016 'International Tables Vol C Tables 4.2.6.8 and 6.1.1.4'
H H 0.0000 0.0000 'International Tables Vol C Tables 4.2.6.8 and 6.1.1.4'
N N 0.0061 0.0033 'International Tables Vol C Tables 4.2.6.8 and 6.1.1.4'
Cl Cl 0.1484 0.1585 'International Tables Vol C Tables 4.2.6.8 and 6.1.1.4'
Zn Zn 0.2839 1.4301 'International Tables Vol C Tables 4.2.6.8 and 6.1.1.4'

loop_
_geom_angle_atom_site_label_1
_geom_angle_atom_site_label_2
_geom_angle_atom_site_label_3
_geom_angle
N15 Zn1 N4 121.96(7)
N15 Zn1 Cl3 104.38(5)
N4 Zn1 Cl3 106.80(5)
N15 Zn1 Cl2 103.06(5)
N4 Zn1 Cl2 101.94(5)
Cl3 Zn1 Cl2 119.86(2)
C8 N4 N5 104.57(16)
C8 N4 Zn1 127.05(14)
N5 N4 Zn1 126.00(13)
C6 N5 N4 113.15(16)
N5 C6 C7 104.74(17)
N5 C6 C9 122.75(17)
C7 C6 C9 132.47(19)
C6 C7 C8 106.65(18)
N4 C8 C7 110.89(18)
C14 C9 C10 118.06(19)
C14 C9 C6 121.90(18)
C10 C9 C6 120.02(19)
C9 C10 C11 121.2(2)
C12 C11 C10 120.3(2)
C11 C12 C13 119.0(2)
C12 C13 C14 120.7(2)
C9 C14 C13 120.7(2)
C19 N15 N16 105.58(17)
C19 N15 Zn1 127.58(14)
N16 N15 Zn1 124.67(12)
N15 N16 C17 110.96(16)
N16 C17 C18 107.20(18)
N16 C17 C20 121.24(18)
C18 C17 C20 131.55(19)
C19 C18 C17 105.25(18)
N15 C19 C18 111.01(19)
C21 C20 C25 120.0(2)
C21 C20 C17 121.75(19)
C25 C20 C17 118.3(2)
C22 C21 C20 120.4(2)
C21 C22 C23 119.1(2)
C22 C23 C24 120.9(2)
C25 C24 C23 120.3(2)
C24 C25 C20 119.4(2)
Cl27 C26 Cl29 109.24(15)
Cl27 C26 Cl28 110.97(14)
Cl29 C26 Cl28 111.17(15)

loop_
_geom_bond_atom_site_label_1
_geom_bond_atom_site_label_2
_geom_bond_distance
Zn1 N15 2.0105(17)
Zn1 N4 2.0355(17)
Zn1 Cl3 2.2470(5)
Zn1 Cl2 2.3189(6)
N4 C8 1.330(3)
N4 N5 1.379(2)
N5 C6 1.365(2)
C6 C7 1.390(3)
C6 C9 1.497(3)
C7 C8 1.416(3)
C9 C14 1.388(3)
C9 C10 1.407(3)
C10 C11 1.409(3)
C11 C12 1.388(3)
C12 C13 1.392(3)
C13 C14 1.416(3)
N15 C19 1.359(2)
N15 N16 1.361(2)
N16 C17 1.364(2)
C17 C18 1.398(3)
C17 C20 1.473(3)
C18 C19 1.389(3)
C20 C21 1.408(3)
C20 C25 1.411(3)
C21 C22 1.389(3)
C22 C23 1.396(3)
C23 C24 1.401(4)
C24 C25 1.382(3)
C26 Cl27 1.759(3)
C26 Cl29 1.774(3)
C26 Cl28 1.778(3)

loop_
_geom_hbond_atom_site_label_D
_geom_hbond_atom_site_label_H
_geom_hbond_atom_site_label_A
_geom_hbond_distance_DH
_geom_hbond_distance_HA
_geom_hbond_distance_DA
_geom_hbond_angle_DHA
_geom_hbond_site_symmetry_A
N5 H5 Cl2 0.88 2.42 3.2569(17) 160.2 2_666
N16 H16 Cl2 0.88 2.48 3.3292(17) 161.1 2_666
C26 H26 Cl3 1.00 2.55 3.534(3) 167.8 .
